data_7100873
loop_
_publ_author_name
'Mercouri Kanatzidis'
'Duck-Young Chung'
'Jun-Ho Kim'

_publ_section_title
;
A New Homologous Series A2[M5+nSe9+n] (A = Rb, Cs; M =
Bi, Ag, Cd) and its members ?-CsBi3Se5, Rb2CdBi6Se11, CsAg0.5Bi3.5Se6,
CsCdBi3Se6, Rb2Ag1.5Bi7.5Se13, and Cs2Ag1.5Bi7.5Se13
;
_journal_name_full 'Chemical Communications'
_journal_paper_doi 10.1039/b516790f
_journal_year 2006
_chemical_formula_moiety CsBi3Se5
_chemical_formula_sum 'Bi3 Cs Se5'
_chemical_formula_weight 1154.65
_chemical_name_common CsBi3Se5
_space_group_IT_number 62
_symmetry_cell_setting orthorhombic
_symmetry_space_group_name_Hall '-P 2ac 2n'
_symmetry_space_group_name_H-M 'P n m a'
_cell_angle_alpha 90.00
_cell_angle_beta 90.00
_cell_angle_gamma 90.00
_cell_formula_units_Z 4
_cell_length_a 22.740(13)
_cell_length_b 4.171(2)
_cell_length_c 12.472(7)
_cell_measurement_temperature 293(2)
_cell_volume 1183.0(11)
_diffrn_ambient_temperature 293(2)
_exptl_crystal_density_diffrn 6.483
_cod_depositor_comments
;
The following automatic conversions were performed:
'_symmetry_cell_setting' value 'Orthorhombic' changed to 'orthorhombic'
according to '/home/saulius/struct/CIF-dictionaries/cif_core.dic'
dictionary named 'cif_core.dic' version 2.4.1 from 2010-06-29.

Automatic conversion script
Id: cif_fix_enum 1527 2010-12-29 10:47:43Z saulius 
;
_cod_database_code 7100873

loop_
_symmetry_equiv_pos_as_xyz
'x, y, z'
'-x+1/2, -y, z+1/2'
'-x, y+1/2, -z'
'x+1/2, -y+1/2, -z+1/2'
'-x, -y, -z'
'x-1/2, y, -z-1/2'
'x, -y-1/2, z'
'-x-1/2, y-1/2, z-1/2'

loop_
_atom_site_label
_atom_site_type_symbol
_atom_site_fract_x
_atom_site_fract_y
_atom_site_fract_z
_atom_site_U_iso_or_equiv
_atom_site_adp_type
_atom_site_occupancy
_atom_site_symmetry_multiplicity
_atom_site_calc_flag
_atom_site_refinement_flags
_atom_site_disorder_assembly
_atom_site_disorder_group
Bi1 Bi 0.47624(7) 0.2500 0.86339(10) 0.0192(4) Uani 1 2 d S . .
Bi2 Bi 0.42555(7) -0.2500 0.59380(10) 0.0183(4) Uani 1 2 d S . .
Bi3 Bi 0.37630(7) -0.7500 0.30625(11) 0.0196(4) Uani 1 2 d S . .
Cs1 Cs 0.28796(13) -1.7500 -0.0115(2) 0.0314(7) Uani 1 2 d S . .
Se1 Se 0.34386(17) -0.7500 0.5286(3) 0.0178(8) Uani 1 2 d S . .
Se2 Se 0.3011(2) -1.2500 0.2474(3) 0.0254(9) Uani 1 2 d S . .
Se3 Se 0.38800(18) -0.2500 0.8058(3) 0.0199(8) Uani 1 2 d S . .
Se4 Se 0.43671(17) 0.2500 1.0846(3) 0.0178(8) Uani 1 2 d S . .
Se5 Se 0.51924(17) 0.2500 0.6390(3) 0.0153(8) Uani 1 2 d S . .

loop_
_atom_site_aniso_label
_atom_site_aniso_U_11
_atom_site_aniso_U_22
_atom_site_aniso_U_33
_atom_site_aniso_U_23
_atom_site_aniso_U_13
_atom_site_aniso_U_12
Bi1 0.0313(9) 0.0151(7) 0.0112(6) 0.000 0.0004(6) 0.000
Bi2 0.0286(8) 0.0129(7) 0.0133(6) 0.000 -0.0014(5) 0.000
Bi3 0.0261(8) 0.0173(7) 0.0155(7) 0.000 -0.0004(6) 0.000
Cs1 0.0287(15) 0.0309(15) 0.0346(14) 0.000 -0.0047(12) 0.000
Se1 0.023(2) 0.0154(18) 0.0149(16) 0.000 -0.0007(14) 0.000
Se2 0.029(2) 0.024(2) 0.0237(19) 0.000 -0.0023(17) 0.000
Se3 0.024(2) 0.0194(19) 0.0163(17) 0.000 0.0045(15) 0.000
Se4 0.024(2) 0.0171(19) 0.0122(16) 0.000 0.0017(14) 0.000
Se5 0.025(2) 0.0122(17) 0.0086(15) 0.000 -0.0009(13) 0.000

loop_
_geom_bond_atom_site_label_1
_geom_bond_atom_site_label_2
_geom_bond_distance
_geom_bond_site_symmetry_2
_geom_bond_publ_flag
Bi1 Se4 2.902(4) . ?
Bi1 Se4 2.948(3) 5_667 ?
Bi1 Se4 2.948(3) 5_657 ?
Bi1 Se5 2.965(4) . ?
Bi1 Se3 2.982(3) . ?
Bi1 Se3 2.982(3) 1_565 ?
Bi1 Cs1 4.557(4) 1_576 ?
Bi2 Se3 2.779(4) . ?
Bi2 Se1 2.909(3) . ?
Bi2 Se1 2.909(3) 1_565 ?
Bi2 Se5 3.034(3) . ?
Bi2 Se5 3.034(3) 1_545 ?
Bi2 Se5 3.163(4) 5_656 ?
Bi3 Se2 2.795(3) . ?
Bi3 Se2 2.795(3) 1_565 ?
Bi3 Se1 2.870(4) . ?
Bi3 Se4 3.087(4) 1_544 ?
Bi3 Se5 3.234(3) 5_656 ?
Bi3 Se5 3.234(3) 5_646 ?
Bi3 Cs1 4.443(4) 1_565 ?
Cs1 Se4 3.588(5) 1_534 ?
Cs1 Se2 3.627(5) 2_524 ?
Cs1 Se1 3.686(4) 2_524 ?
Cs1 Se1 3.686(4) 2_534 ?
Cs1 Se3 3.836(4) 1_544 ?
Cs1 Se3 3.836(4) 1_534 ?
Cs1 Se2 3.855(5) . ?
Cs1 Se2 3.855(5) 1_545 ?
Cs1 Cs1 4.171(2) 1_545 ?
Cs1 Cs1 4.171(2) 1_565 ?
Cs1 Bi3 4.443(4) 1_545 ?
Cs1 Bi1 4.557(4) 1_534 ?
Se1 Bi2 2.909(3) 1_545 ?
Se1 Cs1 3.686(4) 2_525 ?
Se1 Cs1 3.686(4) 2_535 ?
Se2 Bi3 2.795(3) 1_545 ?
Se2 Cs1 3.627(5) 2_525 ?
Se2 Cs1 3.855(5) 1_565 ?
Se3 Bi1 2.982(3) 1_545 ?
Se3 Cs1 3.836(4) 1_576 ?
Se3 Cs1 3.836(4) 1_566 ?
Se4 Bi1 2.948(3) 5_667 ?
Se4 Bi1 2.948(3) 5_657 ?
Se4 Bi3 3.087(4) 1_566 ?
Se4 Cs1 3.588(5) 1_576 ?
Se5 Bi2 3.034(3) 1_565 ?
Se5 Bi2 3.163(4) 5_656 ?
Se5 Bi3 3.234(3) 5_656 ?
Se5 Bi3 3.234(3) 5_646 ?
